data_7002668
loop_
_publ_author_name
'Roy, Partha'
'Nandi, Mahasweta'
'Manassero, Mario'
'Ricc\'o, Mauro'
'Mazzani, Marcello'
'Bhaumik, Asim'
'Banerjee, Pradyot'

_publ_section_title
;
 Four \m4-oxo-bridged copper(ii) complexes: magnetic properties and
 catalytic applications in liquid phase partial oxidation reactions
;
_journal_issue 43
_journal_name_full 'Dalton Transactions'
_journal_page_first 9543
_journal_page_last 9554
_journal_paper_doi 10.1039/b913556a
_journal_year 2009
_chemical_formula_sum 'C54 H78 Cu4 N4 O11'
_chemical_formula_weight 1213.40
_space_group_IT_number 88
_symmetry_cell_setting tetragonal
_symmetry_space_group_name_Hall '-I 4ad'
_symmetry_space_group_name_H-M 'I 41/a :2'
_audit_creation_date 07-09-19
_audit_creation_method 'from The Personal SDP version 2.1.1'
_cell_angle_alpha 90
_cell_angle_beta 90
_cell_angle_gamma 90
_cell_formula_units_Z 4
_cell_length_a 13.2184(7)
_cell_length_b 13.2184
_cell_length_c 34.169(2)
_cell_measurement_reflns_used 186
_cell_measurement_temperature 296
_cell_measurement_theta_max 23
_cell_measurement_theta_min 3
_cell_volume 5970.2(5)
_computing_cell_refinement 'SMART (Bruker)'
_computing_data_collection 'SMART (Bruker)'
_computing_data_reduction 'SAINT (Bruker)'
_computing_structure_refinement ' Full-matrix least-squares (The Personal SDP, 1991)'
_computing_structure_solution ' SHELXS-86 (Sheldrick, 1986) as implemented in The Personal SDP'
_diffrn_ambient_temperature 296
_diffrn_measurement_device 'SMART (Bruker)'
_diffrn_measurement_method omega
_diffrn_radiation_detector 'SMART CCD area detector'
_diffrn_radiation_monochromator graphite
_diffrn_radiation_source 'fine-focus sealed tube'
_diffrn_radiation_type Mo-K\a
_diffrn_radiation_wavelength 0.71073
_diffrn_reflns_limit_h_max 13
_diffrn_reflns_limit_h_min -13
_diffrn_reflns_limit_k_max 19
_diffrn_reflns_limit_k_min -19
_diffrn_reflns_limit_l_max 49
_diffrn_reflns_limit_l_min -49
_diffrn_reflns_reduction_process SAINT
_diffrn_reflns_theta_max 30.00
_diffrn_reflns_theta_min 3.00
_diffrn_standards_decay_% 0.00
_diffrn_standards_number 327
_exptl_absorpt_coefficient_mu 1.465
_exptl_absorpt_correction_T_max 1.000
_exptl_absorpt_correction_T_min 0.857
_exptl_absorpt_correction_type empirical
_exptl_absorpt_process_details ' SADABS'
_exptl_crystal_colour green
_exptl_crystal_density_diffrn 1.350
_exptl_crystal_description prism
_exptl_crystal_F_000 2536
_exptl_crystal_size_max 0.300
_exptl_crystal_size_mid 0.150
_exptl_crystal_size_min 0.150
_refine_diff_density_max 0.579
_refine_diff_density_min -.423
_refine_ls_goodness_of_fit_all 0.979
_refine_ls_goodness_of_fit_obs 0.979
_refine_ls_hydrogen_treatment noref
_refine_ls_matrix_type full
_refine_ls_number_constraints 23
_refine_ls_number_parameters 190
_refine_ls_number_reflns 4866
_refine_ls_number_restraints 0
_refine_ls_R_factor_all 0.064
_refine_ls_R_factor_obs 0.064
_refine_ls_shift/esd_max 0.029
_refine_ls_shift/esd_mean 0.005
_refine_ls_structure_factor_coef Fsqd
_refine_ls_weighting_scheme calc
_refine_ls_wR_factor_obs 0.093
_cod_data_source_file b913556a.txt
_cod_data_source_block compound_1
_cod_original_cell_volume 5970.2(6)
_cod_original_sg_symbol_H-M 'I 41/a'
_cod_database_code 7002668
_diffrn_reflns_number_total 47777
_diffrn_reflns_number_independent 4866
_r_int 0.0410
_total_number_of_frames 2460
_time_per_frame_seconds 25
_frame_width_degrees 0.30
_detector_sample_distance_cm 5.00
_conventional_r1_(i>2\s(i)) 0.035
_reflections_with_i>2\s(i) 2575
_refine_diff_density_esd 0.229

loop_
_symmetry_equiv_pos_as_xyz
+x,+y,+z
-x,1/2-y,+z
3/4-y,1/4+x,1/4+z
1/4+y,1/4-x,1/4+z
-x,-y,-z
+x,1/2+y,-z
1/4+y,3/4-x,3/4-z
3/4-y,3/4+x,3/4-z
1/2+x,1/2+y,1/2+z
1/2-x,-y,1/2+z
1/4-y,3/4+x,3/4+z
3/4+y,3/4-x,3/4+z
1/2-x,1/2-y,1/2-z
1/2+x,+y,1/2-z
3/4+y,1/4-x,1/4-z
1/4-y,1/4+x,1/4-z

loop_
_atom_site_aniso_label
_atom_site_aniso_U_11
_atom_site_aniso_U_22
_atom_site_aniso_U_33
_atom_site_aniso_U_12
_atom_site_aniso_U_13
_atom_site_aniso_U_23
_atom_site_aniso_type_symbol
Cu 0.0515(1) 0.0456(1) 0.0330(1) 0.0038(1) -0.0014(1) 0.0007(1) Cu
O1 0.0473(8) 0.0473 0.028(1) 0.0000 0.0000 0.0000 O
O2 0.075(1) 0.050(1) 0.0285(8) 0.014(1) 0.0000 0.0000 O
O3 0.084(1) 0.0513(8) 0.0433(7) 0.0020(8) -0.0098(7) 0.0057(7) O
O4 0.0673(9) 0.0626(9) 0.088(1) -0.0010(8) -0.0250(8) 0.0082(9) O
N1 0.0509(9) 0.0464(9) 0.0462(8) 0.0031(8) -0.0005(8) -0.0023(8) N
C1 0.050(1) 0.051(2) 0.031(1) -0.001(1) 0.0000 0.0000 C
C2 0.053(1) 0.052(1) 0.0344(9) -0.002(1) -0.0009(9) 0.0051(8) C
C3 0.066(1) 0.067(1) 0.038(1) -0.007(1) -0.006(1) 0.010(1) C
C4 0.071(2) 0.070(2) 0.031(1) -0.007(2) 0.0000 0.0000 C
C5 0.125(3) 0.115(3) 0.030(2) 0.001(3) 0.0000 0.0000 C
C6 0.052(1) 0.055(1) 0.044(1) 0.002(1) 0.0040(9) -0.009(1) C
C7 0.060(1) 0.052(1) 0.057(1) 0.011(1) 0.001(1) 0.000(1) C
C8 0.064(1) 0.080(2) 0.065(1) 0.008(1) 0.001(1) 0.016(1) C
C9 0.072(2) 0.105(2) 0.076(2) -0.009(2) -0.004(1) 0.004(2) C
C10 0.080(2) 0.164(3) 0.096(2) -0.029(2) -0.014(2) 0.012(2) C
C11 0.066(2) 0.221(4) 0.144(3) 0.006(2) -0.007(2) 0.055(3) C
C12 0.086(2) 0.275(4) 0.195(3) -0.014(3) -0.044(2) 0.133(3) C
C13 0.066(2) 0.152(2) 0.184(3) 0.007(2) -0.016(2) 0.096(2) C
C14 0.067(1) 0.053(1) 0.047(1) 0.012(1) -0.007(1) 0.004(1) C
C15 0.152(2) 0.076(2) 0.063(1) -0.013(2) -0.040(2) 0.020(1) C

loop_
_atom_site_label
_atom_site_fract_x
_atom_site_fract_y
_atom_site_fract_z
_atom_site_occupancy
_atom_site_U_iso_or_equiv
_atom_site_thermal_displace_type
_atom_site_type_symbol
Cu 0.54003(2) 0.64314(2) 0.090272(6) 1.00 0.04334(9) Uani Cu
O1 0.5000 0.7500 0.1250 0.25 0.0409(5) Uani O
O2 0.5000 0.7500 0.05294(5) 0.50 0.0512(7) Uani O
O3 0.5655(1) 0.5459(1) 0.13173(4) 1.00 0.0594(6) Uani O
O4 0.6754(1) 0.6294(1) 0.16924(5) 1.00 0.0724(7) Uani O
N1 0.6029(1) 0.5638(1) 0.04758(5) 1.00 0.0479(7) Uani N
C1 0.5000 0.7500 0.01402(7) 0.50 0.0441(9) Uani C
C2 0.4552(1) 0.8306(1) -0.00696(6) 1.00 0.0465(8) Uani C
C3 0.4563(2) 0.8272(2) -0.04834(6) 1.00 0.0567(9) Uani C
C4 0.5000 0.7500 -0.06891(8) 0.50 0.057(1) Uani C
C5 0.5000 0.7500 -0.11363(9) 0.50 0.090(2) Uani C
C6 0.5930(2) 0.5840(2) 0.01057(6) 1.00 0.0502(8) Uani C
C7 0.6613(2) 0.4736(2) 0.05762(6) 1.00 0.0562(9) Uani C
C8 0.7681(2) 0.5011(2) 0.07093(7) 1.00 0.069(1) Uani C
C9 0.8342(2) 0.5409(2) 0.03831(8) 1.00 0.084(1) Uani C
C10 0.9412(2) 0.5569(3) 0.05061(9) 1.00 0.113(2) Uani C
C11 0.9861(3) 0.4627(4) 0.0675(1) 1.00 0.143(2) Uani C
C12 0.9241(3) 0.4242(4) 0.1004(1) 1.00 0.185(2) Uani C
C13 0.8162(2) 0.4079(3) 0.0883(1) 1.00 0.134(2) Uani C
C14 0.6197(2) 0.5582(2) 0.16221(6) 1.00 0.0556(9) Uani C
C15 0.6066(3) 0.4769(2) 0.19248(7) 1.00 0.097(1) Uani C
H1 0.4246 0.8819 -0.0627 1.00 0.0624 Uiso H
H2 0.6656 0.4302 0.0348 1.00 0.0619 Uiso H
H3 0.6271 0.4379 0.0786 1.00 0.0619 Uiso H
H4 0.7622 0.5552 0.0900 1.00 0.0765 Uiso H
H5 0.8068 0.6050 0.0294 1.00 0.0925 Uiso H
H6 0.8332 0.4926 0.0169 1.00 0.0925 Uiso H
H7 0.9433 0.6100 0.0702 1.00 0.1245 Uiso H
H8 0.9806 0.5772 0.0280 1.00 0.1245 Uiso H
H9 1.0537 0.4774 0.0769 1.00 0.1577 Uiso H
H10 0.9896 0.4113 0.0473 1.00 0.1577 Uiso H
H11 0.9259 0.4730 0.1216 1.00 0.2035 Uiso H
H12 0.9521 0.3604 0.1093 1.00 0.2035 Uiso H
H13 0.8142 0.3543 0.0689 1.00 0.1474 Uiso H
H14 0.7775 0.3878 0.1111 1.00 0.1474 Uiso H
H15 0.6250 0.5430 -0.0078 1.00 0.0557 Uiso H
H16 0.6610 0.4759 0.2117 1.00 0.1067 Uiso H
H17 0.5422 0.4846 0.2068 1.00 0.1067 Uiso H
H18 0.6055 0.4160 0.1777 1.00 0.1067 Uiso H

loop_
_atom_type_symbol
_atom_type_oxidation_number
_atom_type_number_in_cell
_atom_type_scat_dispersion_real
_atom_type_scat_dispersion_imag
_atom_type_scat_source
Cu 0 16 0.2630 1.2660 'International Tables Vol IV Table 2.2A'
O 0 44 0.0080 0.0060 'International Tables Vol IV Table 2.2A'
N 0 16 0.0040 0.0030 'International Tables Vol IV Table 2.2A'
C 0 216 0.0020 0.0020 'International Tables Vol IV Table 2.2A'
H 0 312 0.0000 0.0000 'International Tables Vol IV Table 2.2A'

loop_
_geom_angle_atom_site_label_1
_geom_angle_atom_site_label_2
_geom_angle_atom_site_label_3
_geom_angle
_geom_angle_site_symmetry_1
_geom_angle_site_symmetry_2
_geom_angle_site_symmetry_3
_geom_angle_publ_flag
O1 Cu O2 78.4(1) 1_555 1_555 1_555 yes
O1 Cu O3 94.8(1) 1_555 1_555 1_555 yes
O1 Cu N1 164.0(1) 1_555 1_555 1_555 yes
O2 Cu O3 172.1(1) 1_555 1_555 1_555 yes
O2 Cu N1 90.9(1) 1_555 1_555 1_555 yes
O3 Cu N1 96.6(1) 1_555 1_555 1_555 yes
Cu O1 Cu 103.6(1) 1_555 1_555 2_665 yes
Cu O1 Cu 112.5(1) 1_555 1_555 7_465 yes
Cu O1 Cu 112.5(1) 1_555 1_555 8_655 yes
Cu O1 Cu 112.5(1) 2_665 1_555 7_465 yes
Cu O1 Cu 112.5(1) 2_665 1_555 8_655 yes
Cu O1 Cu 103.6(1) 7_465 1_555 8_655 yes
Cu O2 Cu 99.6(1) 1_555 1_555 2_665 yes
Cu O2 C1 130.2(1) 1_555 1_555 1_555 yes
Cu O2 C1 130.2(1) 2_665 1_555 1_555 yes
Cu O3 C14 127.5(1) 1_555 1_555 1_555 yes
Cu N1 C6 124.5(1) 1_555 1_555 1_555 yes
Cu N1 C7 118.7(1) 1_555 1_555 1_555 yes
C6 N1 C7 116.7(2) 1_555 1_555 1_555 yes
O2 C1 C2 120.5(1) 1_555 1_555 1_555 yes
O2 C1 C2 120.5(1) 1_555 1_555 2_665 yes
C2 C1 C2 119.0(2) 1_555 1_555 2_665 yes
C1 C2 C3 118.6(2) 1_555 1_555 1_555 yes
C1 C2 C6 124.7(2) 1_555 1_555 2_665 yes
C3 C2 C6 116.6(2) 1_555 1_555 2_665 yes
C2 C3 C4 122.8(2) 1_555 1_555 1_555 yes
C2 C3 H1 118.6 1_555 1_555 1_555 yes
C4 C3 H1 118.6 1_555 1_555 1_555 yes
C3 C4 C3 118.1(2) 1_555 1_555 2_665 yes
C3 C4 C5 120.9(1) 1_555 1_555 1_555 yes
C3 C4 C5 120.9(1) 2_665 1_555 1_555 yes
N1 C6 C2 127.9(2) 1_555 1_555 2_665 yes
N1 C6 H15 119.5 1_555 1_555 1_555 yes
C2 C6 H15 112.3 2_665 1_555 1_555 yes
N1 C7 C8 111.4(2) 1_555 1_555 1_555 yes
N1 C7 H2 109.0 1_555 1_555 1_555 yes
N1 C7 H3 109.0 1_555 1_555 1_555 yes
C8 C7 H2 109.0 1_555 1_555 1_555 yes
C8 C7 H3 109.0 1_555 1_555 1_555 yes
H2 C7 H3 109.5 1_555 1_555 1_555 yes
C7 C8 C9 113.4(2) 1_555 1_555 1_555 yes
C7 C8 C13 108.2(2) 1_555 1_555 1_555 yes
C7 C8 H4 107.6 1_555 1_555 1_555 yes
C9 C8 C13 109.3(2) 1_555 1_555 1_555 yes
C9 C8 H4 106.5 1_555 1_555 1_555 yes
C13 C8 H4 111.9 1_555 1_555 1_555 yes
C8 C9 C10 113.0(2) 1_555 1_555 1_555 yes
C8 C9 H5 108.6 1_555 1_555 1_555 yes
C8 C9 H6 108.6 1_555 1_555 1_555 yes
C10 C9 H5 108.6 1_555 1_555 1_555 yes
C10 C9 H6 108.6 1_555 1_555 1_555 yes
H5 C9 H6 109.5 1_555 1_555 1_555 yes
C9 C10 C11 111.6(3) 1_555 1_555 1_555 yes
C9 C10 H7 108.9 1_555 1_555 1_555 yes
C9 C10 H8 108.9 1_555 1_555 1_555 yes
C11 C10 H7 108.9 1_555 1_555 1_555 yes
C11 C10 H8 108.9 1_555 1_555 1_555 yes
H7 C10 H8 109.5 1_555 1_555 1_555 yes
C10 C11 C12 111.0(3) 1_555 1_555 1_555 yes
C10 C11 H9 109.1 1_555 1_555 1_555 yes
C10 C11 H10 109.1 1_555 1_555 1_555 yes
C12 C11 H9 109.1 1_555 1_555 1_555 yes
C12 C11 H10 109.1 1_555 1_555 1_555 yes
H9 C11 H10 109.5 1_555 1_555 1_555 yes
C11 C12 C13 111.5(3) 1_555 1_555 1_555 yes
C11 C12 H11 109.0 1_555 1_555 1_555 yes
C11 C12 H12 109.0 1_555 1_555 1_555 yes
C13 C12 H11 109.0 1_555 1_555 1_555 yes
C13 C12 H12 109.0 1_555 1_555 1_555 yes
H11 C12 H12 109.5 1_555 1_555 1_555 yes
C8 C13 C12 113.1(3) 1_555 1_555 1_555 yes
C8 C13 H13 108.6 1_555 1_555 1_555 yes
C8 C13 H14 108.6 1_555 1_555 1_555 yes
C12 C13 H13 108.6 1_555 1_555 1_555 yes
C12 C13 H14 108.6 1_555 1_555 1_555 yes
H13 C13 H14 109.5 1_555 1_555 1_555 yes
O3 C14 O4 126.9(2) 1_555 1_555 1_555 yes
O3 C14 C15 114.0(2) 1_555 1_555 1_555 yes
O4 C14 C15 119.1(2) 1_555 1_555 1_555 yes
C14 C15 H16 112.8 1_555 1_555 1_555 yes
C14 C15 H17 111.5 1_555 1_555 1_555 yes
C14 C15 H18 104.1 1_555 1_555 1_555 yes
H16 C15 H17 107.8 1_555 1_555 1_555 yes
H16 C15 H18 111.0 1_555 1_555 1_555 yes
H17 C15 H18 109.7 1_555 1_555 1_555 yes

loop_
_geom_bond_atom_site_label_1
_geom_bond_atom_site_label_2
_geom_bond_distance
_geom_bond_site_symmetry_1
_geom_bond_site_symmetry_2
_geom_bond_publ_flag
Cu O1 1.919(1) 1_555 1_555 yes
Cu O1 1.919(1) 1_555 2_665 yes
Cu O1 1.919(1) 1_555 7_465 yes
Cu O1 1.919(1) 1_555 8_655 yes
Cu O2 1.975(1) 1_555 1_555 yes
Cu O2 1.975(1) 1_555 2_665 yes
Cu O3 1.942(1) 1_555 1_555 yes
Cu N1 1.979(2) 1_555 1_555 yes
O2 C1 1.330(3) 1_555 1_555 yes
O2 C1 1.330(3) 1_555 2_665 yes
O3 C14 1.275(3) 1_555 1_555 yes
O4 C14 1.218(3) 1_555 1_555 yes
N1 C6 1.299(3) 1_555 1_555 yes
N1 C7 1.461(3) 1_555 1_555 yes
C1 C2 1.413(2) 1_555 1_555 yes
C1 C2 1.413(2) 1_555 2_665 yes
C2 C3 1.414(3) 1_555 1_555 yes
C2 C6 1.429(3) 1_555 2_665 yes
C3 C4 1.367(3) 1_555 1_555 yes
C3 C4 1.367(3) 1_555 2_665 yes
C3 H1 0.970 1_555 1_555 yes
C4 C5 1.528(4) 1_555 1_555 yes
C4 C5 1.528(4) 1_555 2_665 yes
C6 H15 0.931 1_555 1_555 yes
C7 C8 1.527(3) 1_555 1_555 yes
C7 H2 0.970 1_555 1_555 yes
C7 H3 0.970 1_555 1_555 yes
C8 C9 1.511(4) 1_555 1_555 yes
C8 C13 1.507(4) 1_555 1_555 yes
C8 H4 0.970 1_555 1_555 yes
C9 C10 1.490(4) 1_555 1_555 yes
C9 H5 0.970 1_555 1_555 yes
C9 H6 0.970 1_555 1_555 yes
C10 C11 1.495(6) 1_555 1_555 yes
C10 H7 0.970 1_555 1_555 yes
C10 H8 0.970 1_555 1_555 yes
C11 C12 1.480(6) 1_555 1_555 yes
C11 H9 0.970 1_555 1_555 yes
C11 H10 0.970 1_555 1_555 yes
C12 C13 1.500(5) 1_555 1_555 yes
C12 H11 0.970 1_555 1_555 yes
C12 H12 0.970 1_555 1_555 yes
C13 H13 0.970 1_555 1_555 yes
C13 H14 0.970 1_555 1_555 yes
C14 C15 1.502(3) 1_555 1_555 yes
C15 H16 0.973 1_555 1_555 yes
C15 H17 0.988 1_555 1_555 yes
C15 H18 0.950 1_555 1_555 yes
